data_4343832
loop_
_publ_author_name
'Demadis, K.D.'
'Katarachia, S.D.'
'Koutmos, M.'

_publ_section_title
;
 Crystal growth and characterization of
 zinc-(amino-tris-(methylenephosphonate)) organic-inorganic hybrid
 networks and their inhibiting effect on metallic corrosion
;
_journal_name_full 'Inorganic Chemistry Communications'
_journal_page_first 254
_journal_page_last 258
_journal_volume 8
_journal_year 2005
_chemical_formula_sum 'C3 H16 N O12 P3 Zn'
_space_group_IT_number 14
_symmetry_space_group_name_Hall '-P 2ybc'
_symmetry_space_group_name_H-M 'P 1 21/c 1'
_cell_angle_alpha 90
_cell_angle_beta 115.289
_cell_angle_gamma 90
_cell_formula_units_Z 4
_cell_length_a 9.1908
_cell_length_b 16.0054
_cell_length_c 9.6791
_cell_volume 1287.367
_citation_journal_id_ASTM ICCOFP
_cod_data_source_file Demadis_ICCOFP_2005_970.cif
_cod_data_source_block C3H16N1O12P3Zn1
_cod_original_formula_sum 'C3 H16 N1 O12 P3 Zn1'
_cod_database_code 4343832

loop_
_symmetry_equiv_pos_as_xyz
x,y,z
-x,y+1/2,-z+1/2
-x,-y,-z
x,-y-1/2,z-1/2

loop_
_atom_site_label
_atom_site_type_symbol
_atom_site_fract_x
_atom_site_fract_y
_atom_site_fract_z
_atom_site_occupancy
_atom_site_U_iso_or_equiv
H4 H-1 0.592 0.4298 0.867 1 0.0
H15 H+1 0.166 0.163 0.672 1 0.0
H1 H-1 0.927 0.3247 0.842 1 0.0
O7 O-2 0.94356 0.32439 1.14597 1 0.0
Zn1 Zn+2 0.45952 0.208775 0.8308 1 0.0
H9 H+1 0.247 0.3119 0.844 1 0.0
P3 P+5 1.0509 0.46717 0.7725 1 0.0
H8 H+1 1.079 0.584 0.744 1 0.0
H5 H-1 0.753 0.3026 0.751 1 0.0
O4 O-2 0.49569 0.11395 0.98378 1 0.0
O9 O-2 0.87914 0.19167 0.98477 1 0.0
H16 H+1 0.303 0.265 0.968 1 0.0
N1 N-3 0.78239 0.42259 0.8199 1 0.0
O11 O-2 0.58228 0.13799 0.72483 1 0.0
H12 H+1 0.946 0.174 1.051 1 0.0
O6 O-2 1.12641 0.46857 0.94386 1 0.0
H3 H-1 0.596 0.4993 0.761 1 0.0
O8 O-2 1.08328 0.5488 0.70136 1 0.0
H7 H+1 0.837 0.4508 0.909 1 0.0
C2 C+2 0.6073 0.44059 0.779 1 0.0
H11 H+1 0.592 0.158 0.659 1 0.0
P2 P+5 0.4555 0.38356 0.61896 1 0.0
O10 O-2 0.30414 0.43972 0.58579 1 0.0
C1 C+2 0.8324 0.46485 0.7078 1 0.0
C3 C+2 0.8243 0.33115 0.8368 1 0.0
P1 P+5 0.82291 0.28127 1.00578 1 0.0
H2 H-1 0.797 0.5202 0.699 1 0.0
H14 H+1 0.656 0.118 0.778 1 0.0
H10 H+1 0.226 0.1175 0.596 1 0.0
O12 O-2 0.29533 0.27149 0.88707 1 0.0
H6 H-1 0.78 0.4381 0.611 1 0.0
H13 H+1 0.254 0.423 0.624 1 0.0
O3 O-2 0.43333 0.29824 0.67043 1 0.0
O5 O-2 0.65376 0.27812 0.99382 1 0.0
O1 O-2 0.24556 0.1546 0.65817 1 0.0
O2 O-2 1.10098 0.39424 0.70184 1 0.0
